data_1545448
loop_
_publ_author_name
'Li, Huan-Huan'
'Bai, Fan'
'Yan, Hong'
'Lu, Chang-Sheng'

_publ_section_title
;
 Base-Promoted Decarboxylative Azo-Coupling: Construction of Unsymmetrical
 Azocarboranes.
;
_journal_issue 4
_journal_name_full 'Organic letters'
_journal_page_first 862
_journal_page_last 865
_journal_paper_doi 10.1021/acs.orglett.7b00013
_journal_volume 19
_journal_year 2017
_chemical_formula_sum 'C8 H15 B10 Br N2'
_chemical_formula_weight 327.23
_chemical_name_systematic
; 
 ? 
;
_space_group_IT_number 14
_symmetry_cell_setting monoclinic
_symmetry_space_group_name_Hall '-P 2yn'
_symmetry_space_group_name_H-M 'P 1 21/n 1'
_atom_sites_solution_hydrogens geom
_atom_sites_solution_primary direct
_atom_sites_solution_secondary difmap
_audit_creation_method SHELXL-97
_cell_angle_alpha 90.00
_cell_angle_beta 97.113(7)
_cell_angle_gamma 90.00
_cell_formula_units_Z 4
_cell_length_a 7.547(3)
_cell_length_b 20.473(9)
_cell_length_c 9.936(4)
_cell_measurement_reflns_used 2880
_cell_measurement_temperature 296(2)
_cell_measurement_theta_max 26.01
_cell_measurement_theta_min 2.87
_cell_volume 1523.4(11)
_computing_structure_refinement 'SHELXL-97 (Sheldrick, 1997)'
_computing_structure_solution 'SHELXS-97 (Sheldrick, 1990)'
_diffrn_ambient_temperature 296(2)
_diffrn_measured_fraction_theta_full 0.988
_diffrn_measured_fraction_theta_max 0.988
_diffrn_measurement_device_type 'CCD area detector'
_diffrn_measurement_method 'phi and omega scans'
_diffrn_radiation_monochromator graphite
_diffrn_radiation_source 'fine-focus sealed tube'
_diffrn_radiation_type MoK\a
_diffrn_radiation_wavelength 0.71073
_diffrn_reflns_av_R_equivalents 0.0623
_diffrn_reflns_av_sigmaI/netI 0.0676
_diffrn_reflns_limit_h_max 9
_diffrn_reflns_limit_h_min -9
_diffrn_reflns_limit_k_max 26
_diffrn_reflns_limit_k_min -26
_diffrn_reflns_limit_l_max 9
_diffrn_reflns_limit_l_min -12
_diffrn_reflns_number 11220
_diffrn_reflns_theta_full 27.69
_diffrn_reflns_theta_max 27.69
_diffrn_reflns_theta_min 1.99
_exptl_absorpt_coefficient_mu 2.680
_exptl_absorpt_correction_T_max 0.5777
_exptl_absorpt_correction_T_min 0.5777
_exptl_absorpt_correction_type multi-scan
_exptl_absorpt_process_details sadabs
_exptl_crystal_colour yellow
_exptl_crystal_density_diffrn 1.427
_exptl_crystal_density_method 'not measured'
_exptl_crystal_description block
_exptl_crystal_F_000 648
_exptl_crystal_size_max 0.23
_exptl_crystal_size_mid 0.23
_exptl_crystal_size_min 0.23
_refine_diff_density_max 0.911
_refine_diff_density_min -0.845
_refine_diff_density_rms 0.100
_refine_ls_extinction_coef 0.071(5)
_refine_ls_extinction_expression Fc^*^=kFc[1+0.001xFc^2^\l^3^/sin(2\q)]^-1/4^
_refine_ls_extinction_method SHELXL
_refine_ls_goodness_of_fit_ref 1.007
_refine_ls_hydrogen_treatment mixed
_refine_ls_matrix_type full
_refine_ls_number_parameters 191
_refine_ls_number_reflns 3518
_refine_ls_number_restraints 0
_refine_ls_restrained_S_all 1.007
_refine_ls_R_factor_all 0.0751
_refine_ls_R_factor_gt 0.0507
_refine_ls_shift/su_max 0.001
_refine_ls_shift/su_mean 0.000
_refine_ls_structure_factor_coef Fsqd
_refine_ls_weighting_details 'calc w=1/[\s^2^(Fo^2^)+(0.0929P)^2^+0.0000P] where P=(Fo^2^+2Fc^2^)/3'
_refine_ls_weighting_scheme calc
_refine_ls_wR_factor_gt 0.1392
_refine_ls_wR_factor_ref 0.1526
_reflns_number_gt 2527
_reflns_number_total 3518
_reflns_threshold_expression >2sigma(I)
_cod_data_source_file ol7b00013_si_002.cif
_cod_data_source_block 3ar
_cod_depositor_comments
;
The following automatic conversions were performed:

'_symmetry_cell_setting' value 'Monoclinic' changed to 'monoclinic'
according to
/home/data/users/saulius/crontab/automatic-downloads/current/ACS/lib/dictionaries/cif_core.dic
dictionary named 'cif_core.dic' version 2.4.2 from 2011-04-26.

Automatic conversion script
Id: cif_fix_values 4973 2017-02-22 13:04:09Z antanas 
;
_cod_original_sg_symbol_H-M 'P2(1)/n  '
_cod_database_code 1545448

loop_
_symmetry_equiv_pos_as_xyz
'x, y, z'
'-x+1/2, y+1/2, -z+1/2'
'-x, -y, -z'
'x-1/2, -y-1/2, z-1/2'

loop_
_atom_site_label
_atom_site_type_symbol
_atom_site_fract_x
_atom_site_fract_y
_atom_site_fract_z
_atom_site_U_iso_or_equiv
_atom_site_adp_type
_atom_site_occupancy
_atom_site_symmetry_multiplicity
_atom_site_calc_flag
_atom_site_refinement_flags
Br1 Br 0.98592(6) 0.030103(19) 0.81933(3) 0.0512(2) Uani 1 1 d .
C4 C 0.6676(5) -0.02752(13) 0.4044(4) 0.0347(7) Uani 1 1 d .
H4A H 0.6045 -0.0392 0.3216 0.042 Uiso 1 1 calc R
N2 N 0.6919(4) 0.08865(11) 0.3343(3) 0.0318(6) Uani 1 1 d .
C3 C 0.7216(4) 0.03682(13) 0.4300(3) 0.0288(7) Uani 1 1 d .
N1 N 0.5976(4) 0.07355(11) 0.2280(3) 0.0337(6) Uani 1 1 d .
C1 C 0.5736(4) 0.12664(13) 0.1305(3) 0.0289(6) Uani 1 1 d .
C8 C 0.8131(4) 0.05494(14) 0.5531(3) 0.0300(7) Uani 1 1 d .
H8A H 0.8472 0.0981 0.5696 0.036 Uiso 1 1 calc R
C6 C 0.8015(5) -0.05647(16) 0.6283(4) 0.0408(8) Uani 1 1 d .
H6A H 0.8280 -0.0880 0.6952 0.049 Uiso 1 1 calc R
C7 C 0.8532(4) 0.00742(15) 0.6518(3) 0.0327(7) Uani 1 1 d .
B9 B 0.4303(6) 0.16966(19) -0.1202(4) 0.0450(10) Uani 1 1 d .
H9 H 0.3492 0.1606 -0.2183 0.054 Uiso 1 1 calc R
B11 B 0.5410(5) 0.25960(17) 0.0955(4) 0.0381(9) Uani 1 1 d .
H11 H 0.5330 0.3087 0.1394 0.046 Uiso 1 1 calc R
C5 C 0.7098(5) -0.07319(15) 0.5041(4) 0.0414(8) Uani 1 1 d .
H5A H 0.6758 -0.1164 0.4877 0.050 Uiso 1 1 calc R
C2 C 0.6686(4) 0.19783(13) 0.1657(3) 0.0312(7) Uani 1 1 d .
H2 H 0.7496 0.2070 0.2637 0.037 Uiso 1 1 calc R
B4 B 0.5673(6) 0.10835(18) -0.0355(4) 0.0418(9) Uani 1 1 d .
H4 H 0.5750 0.0587 -0.0767 0.050 Uiso 1 1 calc R
B7 B 0.7347(5) 0.23238(17) 0.0273(4) 0.0384(9) Uani 1 1 d .
H7 H 0.8525 0.2640 0.0273 0.046 Uiso 1 1 calc R
B3 B 0.7584(5) 0.14734(16) 0.0543(4) 0.0355(8) Uani 1 1 d .
H3 H 0.8896 0.1234 0.0730 0.043 Uiso 1 1 calc R
B12 B 0.5346(6) 0.24611(18) -0.0804(4) 0.0403(9) Uani 1 1 d .
H12 H 0.5214 0.2869 -0.1532 0.048 Uiso 1 1 calc R
B6 B 0.4424(6) 0.19093(18) 0.1664(4) 0.0374(9) Uani 1 1 d .
H6 H 0.3726 0.1947 0.2569 0.045 Uiso 1 1 calc R
B8 B 0.6685(6) 0.17689(19) -0.1057(4) 0.0420(9) Uani 1 1 d .
H8 H 0.7422 0.1723 -0.1941 0.050 Uiso 1 1 calc R
B10 B 0.3523(6) 0.2206(2) 0.0053(5) 0.0445(10) Uani 1 1 d .
H10 H 0.2207 0.2445 -0.0110 0.053 Uiso 1 1 calc R
B5 B 0.3753(6) 0.13514(19) 0.0330(4) 0.0421(9) Uani 1 1 d .
H5 H 0.2595 0.1028 0.0363 0.051 Uiso 1 1 calc R

loop_
_atom_site_aniso_label
_atom_site_aniso_U_11
_atom_site_aniso_U_22
_atom_site_aniso_U_33
_atom_site_aniso_U_23
_atom_site_aniso_U_13
_atom_site_aniso_U_12
Br1 0.0657(4) 0.0595(3) 0.0262(2) 0.00011(14) -0.00325(19) 0.01697(18)
C4 0.043(2) 0.0268(14) 0.0344(18) -0.0004(12) 0.0050(16) -0.0012(13)
N2 0.0412(16) 0.0268(12) 0.0261(13) 0.0037(10) -0.0009(12) -0.0019(11)
C3 0.0336(17) 0.0263(13) 0.0273(15) 0.0053(11) 0.0061(14) 0.0045(12)
N1 0.0445(16) 0.0259(12) 0.0290(14) 0.0040(10) -0.0026(13) -0.0041(11)
C1 0.0365(17) 0.0226(13) 0.0264(14) 0.0015(11) -0.0005(13) -0.0032(12)
C8 0.0362(18) 0.0256(13) 0.0276(15) -0.0002(12) 0.0008(14) -0.0001(12)
C6 0.053(2) 0.0324(15) 0.0388(19) 0.0147(14) 0.0135(17) 0.0095(15)
C7 0.0388(19) 0.0355(15) 0.0250(15) 0.0013(13) 0.0087(14) 0.0066(14)
B9 0.057(3) 0.042(2) 0.0320(19) 0.0061(16) -0.013(2) -0.0035(19)
B11 0.042(2) 0.0265(16) 0.043(2) 0.0041(15) -0.0055(19) 0.0095(15)
C5 0.053(2) 0.0247(14) 0.047(2) 0.0029(13) 0.0103(18) -0.0037(14)
C2 0.0363(18) 0.0224(13) 0.0324(16) 0.0015(12) -0.0056(14) -0.0026(12)
B4 0.064(3) 0.0344(18) 0.0268(18) -0.0040(14) 0.0036(19) -0.0046(18)
B7 0.038(2) 0.0314(17) 0.046(2) 0.0104(16) 0.0049(18) -0.0002(15)
B3 0.036(2) 0.0310(16) 0.040(2) 0.0037(15) 0.0064(17) 0.0042(15)
B12 0.046(2) 0.0339(18) 0.039(2) 0.0108(16) -0.0046(19) 0.0032(16)
B6 0.039(2) 0.0367(18) 0.038(2) 0.0028(15) 0.0080(18) 0.0068(16)
B8 0.055(3) 0.0408(19) 0.0306(19) 0.0099(16) 0.0075(19) 0.0052(18)
B10 0.035(2) 0.043(2) 0.052(3) 0.0121(18) -0.005(2) 0.0067(17)
B5 0.038(2) 0.042(2) 0.043(2) 0.0097(17) -0.0113(19) -0.0078(17)

loop_
_atom_type_symbol
_atom_type_description
_atom_type_scat_dispersion_real
_atom_type_scat_dispersion_imag
_atom_type_scat_source
C C 0.0033 0.0016 'International Tables Vol C Tables 4.2.6.8 and 6.1.1.4'
H H 0.0000 0.0000 'International Tables Vol C Tables 4.2.6.8 and 6.1.1.4'
B B 0.0013 0.0007 'International Tables Vol C Tables 4.2.6.8 and 6.1.1.4'
N N 0.0061 0.0033 'International Tables Vol C Tables 4.2.6.8 and 6.1.1.4'
Br Br -0.2901 2.4595 'International Tables Vol C Tables 4.2.6.8 and 6.1.1.4'

loop_
_geom_angle_atom_site_label_1
_geom_angle_atom_site_label_2
_geom_angle_atom_site_label_3
_geom_angle
C5 C4 C3 118.5(3)
N1 N2 C3 114.2(2)
C8 C3 C4 121.3(3)
C8 C3 N2 114.3(3)
C4 C3 N2 124.4(3)
N2 N1 C1 113.2(2)
N1 C1 C2 120.4(2)
N1 C1 B4 118.2(2)
C2 C1 B4 111.4(2)
N1 C1 B5 119.2(3)
C2 C1 B5 111.3(2)
B4 C1 B5 63.0(2)
N1 C1 B6 117.6(3)
C2 C1 B6 61.4(2)
B4 C1 B6 115.3(3)
B5 C1 B6 63.0(2)
N1 C1 B3 115.9(3)
C2 C1 B3 61.25(19)
B4 C1 B3 63.3(2)
B5 C1 B3 115.6(3)
B6 C1 B3 115.1(2)
C3 C8 C7 118.7(3)
C7 C6 C5 119.2(3)
C6 C7 C8 120.9(3)
C6 C7 Br1 119.4(2)
C8 C7 Br1 119.7(2)
B4 B9 B5 59.6(2)
B4 B9 B12 107.6(3)
B5 B9 B12 107.7(3)
B4 B9 B10 107.9(3)
B5 B9 B10 60.0(2)
B12 B9 B10 60.2(2)
B4 B9 B8 60.0(2)
B5 B9 B8 107.6(3)
B12 B9 B8 59.7(2)
B10 B9 B8 108.1(3)
C2 B11 B12 103.7(3)
C2 B11 B10 104.7(2)
B12 B11 B10 60.5(2)
C2 B11 B7 57.8(2)
B12 B11 B7 59.7(2)
B10 B11 B7 108.2(3)
C2 B11 B6 59.3(2)
B12 B11 B6 107.9(3)
B10 B11 B6 59.7(2)
B7 B11 B6 107.9(2)
C4 C5 C6 121.5(3)
C1 C2 B7 111.5(3)
C1 C2 B11 111.4(3)
B7 C2 B11 63.7(2)
C1 C2 B3 61.59(19)
B7 C2 B3 62.8(2)
B11 C2 B3 115.9(3)
C1 C2 B6 61.3(2)
B7 C2 B6 115.9(3)
B11 C2 B6 63.0(2)
B3 C2 B6 115.2(3)
C1 B4 B5 58.5(2)
C1 B4 B9 104.6(3)
B5 B4 B9 60.2(2)
C1 B4 B8 104.3(3)
B5 B4 B8 108.6(3)
B9 B4 B8 60.6(2)
C1 B4 B3 59.3(2)
B5 B4 B3 108.6(3)
B9 B4 B3 108.0(3)
B8 B4 B3 59.0(2)
C2 B7 B12 104.2(3)
C2 B7 B3 59.64(19)
B12 B7 B3 108.2(3)
C2 B7 B8 104.9(2)
B12 B7 B8 60.4(2)
B3 B7 B8 59.6(2)
C2 B7 B11 58.4(2)
B12 B7 B11 59.8(2)
B3 B7 B11 108.9(3)
B8 B7 B11 108.5(3)
C2 B3 C1 57.16(18)
C2 B3 B8 103.7(3)
C1 B3 B8 103.9(3)
C2 B3 B7 57.5(2)
C1 B3 B7 103.7(2)
B8 B3 B7 60.2(2)
C2 B3 B4 103.5(3)
C1 B3 B4 57.4(2)
B8 B3 B4 60.3(2)
B7 B3 B4 107.7(3)
B7 B12 B11 60.5(2)
B7 B12 B9 108.5(3)
B11 B12 B9 108.4(3)
B7 B12 B8 59.9(2)
B11 B12 B8 108.6(3)
B9 B12 B8 60.6(2)
B7 B12 B10 108.5(3)
B11 B12 B10 60.0(2)
B9 B12 B10 60.1(3)
B8 B12 B10 108.7(3)
C1 B6 C2 57.32(18)
C1 B6 B10 104.1(3)
C2 B6 B10 103.8(3)
C1 B6 B5 57.9(2)
C2 B6 B5 104.0(3)
B10 B6 B5 60.2(2)
C1 B6 B11 104.1(3)
C2 B6 B11 57.8(2)
B10 B6 B11 60.1(2)
B5 B6 B11 107.9(3)
B3 B8 B7 60.2(2)
B3 B8 B12 108.0(3)
B7 B8 B12 59.6(2)
B3 B8 B4 60.7(2)
B7 B8 B4 108.0(3)
B12 B8 B4 107.1(3)
B3 B8 B9 108.4(3)
B7 B8 B9 107.5(3)
B12 B8 B9 59.6(2)
B4 B8 B9 59.4(2)
B6 B10 B11 60.2(2)
B6 B10 B5 60.1(2)
B11 B10 B5 107.9(3)
B6 B10 B9 108.0(3)
B11 B10 B9 107.6(3)
B5 B10 B9 59.8(2)
B6 B10 B12 107.5(3)
B11 B10 B12 59.4(2)
B5 B10 B12 107.2(3)
B9 B10 B12 59.7(2)
C1 B5 B4 58.5(2)
C1 B5 B9 104.4(3)
B4 B5 B9 60.1(3)
C1 B5 B6 59.2(2)
B4 B5 B6 108.5(3)
B9 B5 B6 108.0(3)
C1 B5 B10 104.7(3)
B4 B5 B10 108.4(3)
B9 B5 B10 60.2(2)
B6 B5 B10 59.7(2)

loop_
_geom_bond_atom_site_label_1
_geom_bond_atom_site_label_2
_geom_bond_distance
Br1 C7 1.891(3)
C4 C5 1.370(5)
C4 C3 1.393(4)
N2 N1 1.238(4)
N2 C3 1.424(4)
C3 C8 1.378(5)
N1 C1 1.453(4)
C1 C2 1.643(4)
C1 B4 1.686(5)
C1 B5 1.688(5)
C1 B6 1.711(5)
C1 B3 1.720(5)
C8 C7 1.389(4)
C6 C7 1.377(5)
C6 C5 1.382(5)
B9 B4 1.771(6)
B9 B5 1.774(6)
B9 B12 1.775(6)
B9 B10 1.781(6)
B9 B8 1.792(7)
B11 C2 1.687(4)
B11 B12 1.765(6)
B11 B10 1.775(6)
B11 B7 1.776(5)
B11 B6 1.777(5)
C2 B7 1.676(5)
C2 B3 1.714(5)
C2 B6 1.714(5)
B4 B5 1.763(6)
B4 B8 1.781(6)
B4 B3 1.787(6)
B7 B12 1.762(6)
B7 B3 1.767(5)
B7 B8 1.767(6)
B3 B8 1.757(6)
B12 B8 1.776(6)
B12 B10 1.784(6)
B6 B10 1.768(6)
B6 B5 1.775(6)
B10 B5 1.777(6)
